data_7229162
loop_
_publ_author_name
'He, Hongyan'
'Zhang, Qi'
'Wang, Jian-Rong'
'Mei, Xuefeng'

_publ_section_title
;
 Structure, physicochemical properties and pharmacokinetics of resveratrol
 and piperine cocrystals
;
_journal_name_full CrystEngComm
_journal_paper_doi 10.1039/C7CE01468F
_journal_year 2017
_chemical_formula_sum 'C50 H55 N3 O10'
_chemical_formula_weight 857.97
_chemical_name_systematic
; 
 ? 
;
_space_group_IT_number 15
_symmetry_cell_setting monoclinic
_symmetry_space_group_name_Hall '-C 2yc'
_symmetry_space_group_name_H-M 'C 1 2/c 1'
_atom_sites_solution_hydrogens geom
_atom_sites_solution_primary direct
_atom_sites_solution_secondary difmap
_audit_creation_method SHELXL-97
_audit_update_record
;
2016-12-15 deposited with the CCDC.
2017-09-14 downloaded from the CCDC.
;
_cell_angle_alpha 90.00
_cell_angle_beta 100.3180(10)
_cell_angle_gamma 90.00
_cell_formula_units_Z 8
_cell_length_a 58.8257(10)
_cell_length_b 8.88310(10)
_cell_length_c 17.2873(3)
_cell_measurement_reflns_used 7024
_cell_measurement_temperature 170(2)
_cell_measurement_theta_max 23.40
_cell_measurement_theta_min 2.37
_cell_volume 8887.5(2)
_computing_structure_refinement 'SHELXL-97 (Sheldrick, 2008)'
_computing_structure_solution 'SHELXS-97 (Sheldrick, 2008)'
_diffrn_ambient_temperature 170(2)
_diffrn_measured_fraction_theta_full 0.987
_diffrn_measured_fraction_theta_max 0.987
_diffrn_measurement_device_type 'Bruker APXII-CCD'
_diffrn_radiation_monochromator graphite
_diffrn_radiation_source 'fine-focus sealed tube'
_diffrn_radiation_type MoK\a
_diffrn_radiation_wavelength 0.71073
_diffrn_reflns_av_R_equivalents 0.0397
_diffrn_reflns_av_sigmaI/netI 0.0397
_diffrn_reflns_limit_h_max 67
_diffrn_reflns_limit_h_min -60
_diffrn_reflns_limit_k_max 10
_diffrn_reflns_limit_k_min -10
_diffrn_reflns_limit_l_max 19
_diffrn_reflns_limit_l_min -20
_diffrn_reflns_number 30628
_diffrn_reflns_theta_full 24.49
_diffrn_reflns_theta_max 24.49
_diffrn_reflns_theta_min 0.70
_exptl_absorpt_coefficient_mu 0.089
_exptl_crystal_colour colourless
_exptl_crystal_density_diffrn 1.282
_exptl_crystal_density_method 'not measured'
_exptl_crystal_description plate
_exptl_crystal_F_000 3648
_exptl_crystal_size_max 0.35
_exptl_crystal_size_mid 0.26
_exptl_crystal_size_min 0.12
_refine_diff_density_max 0.557
_refine_diff_density_min -0.226
_refine_diff_density_rms 0.044
_refine_ls_extinction_method none
_refine_ls_goodness_of_fit_ref 1.022
_refine_ls_hydrogen_treatment mixed
_refine_ls_matrix_type full
_refine_ls_number_parameters 577
_refine_ls_number_reflns 7295
_refine_ls_number_restraints 0
_refine_ls_restrained_S_all 1.022
_refine_ls_R_factor_all 0.0694
_refine_ls_R_factor_gt 0.0461
_refine_ls_shift/su_max 0.001
_refine_ls_shift/su_mean 0.000
_refine_ls_structure_factor_coef Fsqd
_refine_ls_weighting_details 'calc w=1/[\s^2^(Fo^2^)+(0.0525P)^2^+8.6231P] where P=(Fo^2^+2Fc^2^)/3'
_refine_ls_weighting_scheme calc
_refine_ls_wR_factor_gt 0.1071
_refine_ls_wR_factor_ref 0.1205
_reflns_number_gt 5367
_reflns_number_total 7295
_reflns_threshold_expression >2sigma(I)
_cod_data_source_file c7ce01468f2.cif
_cod_data_source_block mo_2015520_0m
_cod_original_sg_symbol_H-M C2/c
_cod_database_code 7229162

loop_
_symmetry_equiv_pos_as_xyz
'x, y, z'
'-x, y, -z+1/2'
'x+1/2, y+1/2, z'
'-x+1/2, y+1/2, -z+1/2'
'-x, -y, -z'
'x, -y, z-1/2'
'-x+1/2, -y+1/2, -z'
'x+1/2, -y+1/2, z-1/2'

loop_
_atom_site_label
_atom_site_type_symbol
_atom_site_fract_x
_atom_site_fract_y
_atom_site_fract_z
_atom_site_U_iso_or_equiv
_atom_site_adp_type
_atom_site_occupancy
_atom_site_symmetry_multiplicity
_atom_site_calc_flag
_atom_site_refinement_flags
O5 O 0.39060(2) 0.75985(17) 0.68214(9) 0.0340(4) Uani 1 1 d .
O4 O 0.24102(2) 1.05689(16) 0.39381(9) 0.0309(4) Uani 1 1 d .
O6 O 0.41292(3) 0.69413(17) 0.59016(10) 0.0373(4) Uani 1 1 d .
O8 O -0.03310(3) 0.5078(2) 0.00066(12) 0.0559(5) Uani 1 1 d .
O9 O -0.06017(3) 0.49153(19) 0.08214(11) 0.0468(5) Uani 1 1 d .
O7 O 0.07832(3) -0.28510(18) 0.14582(10) 0.0403(4) Uani 1 1 d .
O3 O 0.07629(3) 1.42123(17) 0.19595(10) 0.0399(4) Uani 1 1 d .
H3 H 0.0800 1.5097 0.2035 0.060 Uiso 1 1 calc R
O2 O 0.23904(2) 0.80020(17) 0.31739(10) 0.0384(4) Uani 1 1 d .
H2' H 0.2391 0.8901 0.3282 0.058 Uiso 1 1 calc R
O1 O 0.18801(2) 0.39828(16) 0.22689(9) 0.0316(4) Uani 1 1 d .
H1 H 0.2004 0.3532 0.2326 0.047 Uiso 1 1 calc R
O1S O 0.22658(3) 0.2432(2) 0.27073(12) 0.0380(4) Uani 1 1 d .
C17 C 0.18744(5) 1.0058(3) 0.56521(15) 0.0470(7) Uani 1 1 d .
H17A H 0.1811 1.0983 0.5823 0.056 Uiso 1 1 calc R
H17B H 0.1777 0.9232 0.5761 0.056 Uiso 1 1 calc R
C18 C 0.21176(5) 0.9829(3) 0.61040(14) 0.0435(6) Uani 1 1 d .
H18A H 0.2116 0.9855 0.6664 0.052 Uiso 1 1 calc R
H18B H 0.2174 0.8850 0.5978 0.052 Uiso 1 1 calc R
C19 C 0.22773(4) 1.1042(3) 0.58990(13) 0.0376(6) Uani 1 1 d .
H19A H 0.2229 1.2014 0.6070 0.045 Uiso 1 1 calc R
H19B H 0.2434 1.0850 0.6170 0.045 Uiso 1 1 calc R
N1 N 0.22717(3) 1.1067(2) 0.50456(10) 0.0299(4) Uani 1 1 d .
C20 C 0.24402(4) 1.0584(2) 0.46838(13) 0.0275(5) Uani 1 1 d .
C21 C 0.26619(4) 1.0075(2) 0.51352(13) 0.0312(5) Uani 1 1 d .
H21 H 0.2681 1.0034 0.5681 0.037 Uiso 1 1 calc R
C22 C 0.28363(4) 0.9670(2) 0.47851(13) 0.0298(5) Uani 1 1 d .
H22 H 0.2810 0.9708 0.4239 0.036 Uiso 1 1 calc R
C23 C 0.30617(4) 0.9181(2) 0.51667(13) 0.0304(5) Uani 1 1 d .
H23 H 0.3094 0.9129 0.5713 0.036 Uiso 1 1 calc R
C24 C 0.32269(4) 0.8798(2) 0.47632(13) 0.0304(5) Uani 1 1 d .
H24 H 0.3186 0.8864 0.4219 0.036 Uiso 1 1 calc R
C25 C 0.34621(4) 0.8293(2) 0.50567(12) 0.0272(5) Uani 1 1 d .
C26 C 0.35554(4) 0.8228(2) 0.58673(12) 0.0270(5) Uani 1 1 d .
H26 H 0.3467 0.8482 0.6245 0.032 Uiso 1 1 calc R
C27 C 0.37790(4) 0.7781(2) 0.60739(13) 0.0270(5) Uani 1 1 d .
C31 C 0.41385(4) 0.7340(3) 0.67142(14) 0.0385(6) Uani 1 1 d .
H31A H 0.4207 0.6530 0.7054 0.046 Uiso 1 1 calc R
H31B H 0.4231 0.8240 0.6842 0.046 Uiso 1 1 calc R
C16 C 0.18747(4) 1.0135(3) 0.47755(15) 0.0398(6) Uani 1 1 d .
H16A H 0.1720 1.0345 0.4496 0.048 Uiso 1 1 calc R
H16B H 0.1923 0.9173 0.4594 0.048 Uiso 1 1 calc R
C15 C 0.20385(4) 1.1364(2) 0.46031(14) 0.0330(5) Uani 1 1 d .
H15A H 0.2042 1.1388 0.4044 0.040 Uiso 1 1 calc R
H15B H 0.1985 1.2335 0.4754 0.040 Uiso 1 1 calc R
C30 C 0.35996(4) 0.7871(2) 0.45148(14) 0.0343(6) Uani 1 1 d .
H30 H 0.3536 0.7898 0.3982 0.041 Uiso 1 1 calc R
C29 C 0.38282(4) 0.7411(3) 0.47374(14) 0.0353(6) Uani 1 1 d .
H29 H 0.3918 0.7135 0.4369 0.042 Uiso 1 1 calc R
C28 C 0.39138(4) 0.7386(2) 0.55270(13) 0.0294(5) Uani 1 1 d .
N1S N 0.02973(5) 0.7478(4) 0.29877(19) 0.0781(8) Uani 1 1 d .
C2S C 0.02693(5) 0.6619(4) 0.2482(2) 0.0620(8) Uani 1 1 d .
C1S C 0.02314(5) 0.5550(4) 0.1838(2) 0.0715(9) Uani 1 1 d .
H1S1 H 0.0207 0.4566 0.2038 0.107 Uiso 1 1 calc R
H1S2 H 0.0364 0.5531 0.1587 0.107 Uiso 1 1 calc R
H1S3 H 0.0098 0.5846 0.1464 0.107 Uiso 1 1 calc R
C34 C 0.13648(4) -0.2736(3) -0.03046(15) 0.0421(6) Uani 1 1 d .
H34A H 0.1316 -0.3600 -0.0637 0.051 Uiso 1 1 calc R
H34B H 0.1518 -0.2445 -0.0379 0.051 Uiso 1 1 calc R
C33 C 0.13674(4) -0.3130(3) 0.05450(14) 0.0406(6) Uani 1 1 d .
H33A H 0.1423 -0.2274 0.0873 0.049 Uiso 1 1 calc R
H33B H 0.1473 -0.3962 0.0695 0.049 Uiso 1 1 calc R
C32 C 0.11301(4) -0.3560(3) 0.06836(16) 0.0452(7) Uani 1 1 d .
H32A H 0.1082 -0.4482 0.0401 0.054 Uiso 1 1 calc R
H32B H 0.1136 -0.3749 0.1240 0.054 Uiso 1 1 calc R
N2 N 0.09601(3) -0.2373(2) 0.04236(11) 0.0350(5) Uani 1 1 d .
C37 C 0.07916(4) -0.2125(2) 0.08454(14) 0.0314(5) Uani 1 1 d .
C38 C 0.06191(4) -0.0933(3) 0.05954(14) 0.0356(6) Uani 1 1 d .
H38 H 0.0634 -0.0326 0.0169 0.043 Uiso 1 1 calc R
C39 C 0.04433(4) -0.0711(3) 0.09664(14) 0.0347(6) Uani 1 1 d .
H39 H 0.0432 -0.1360 0.1381 0.042 Uiso 1 1 calc R
C40 C 0.02679(4) 0.0426(3) 0.07953(14) 0.0364(6) Uani 1 1 d .
H40 H 0.0275 0.1091 0.0385 0.044 Uiso 1 1 calc R
C41 C 0.00959(4) 0.0574(3) 0.11957(14) 0.0393(6) Uani 1 1 d .
H41 H 0.0092 -0.0138 0.1587 0.047 Uiso 1 1 calc R
C42 C -0.00883(4) 0.1704(3) 0.11042(14) 0.0355(6) Uani 1 1 d .
C43 C -0.01031(4) 0.2865(3) 0.05424(14) 0.0366(6) Uani 1 1 d .
H43 H 0.0004 0.2944 0.0208 0.044 Uiso 1 1 calc R
C44 C -0.02800(4) 0.3868(3) 0.05078(14) 0.0347(6) Uani 1 1 d .
C48 C -0.05282(4) 0.5790(3) 0.02147(17) 0.0478(7) Uani 1 1 d .
H48A H -0.0651 0.5849 -0.0240 0.057 Uiso 1 1 calc R
H48B H -0.0489 0.6804 0.0402 0.057 Uiso 1 1 calc R
C45 C -0.04396(4) 0.3784(3) 0.09982(15) 0.0364(6) Uani 1 1 d .
C47 C -0.02517(4) 0.1639(3) 0.15885(15) 0.0464(7) Uani 1 1 d .
H47 H -0.0242 0.0864 0.1954 0.056 Uiso 1 1 calc R
C46 C -0.04299(4) 0.2683(3) 0.15519(15) 0.0479(7) Uani 1 1 d .
H46 H -0.0537 0.2632 0.1888 0.057 Uiso 1 1 calc R
C35 C 0.11983(4) -0.1447(3) -0.05205(16) 0.0447(6) Uani 1 1 d .
H35A H 0.1192 -0.1187 -0.1069 0.054 Uiso 1 1 calc R
H35B H 0.1253 -0.0573 -0.0205 0.054 Uiso 1 1 calc R
C36 C 0.09589(4) -0.1857(3) -0.03867(14) 0.0413(6) Uani 1 1 d .
H36A H 0.0859 -0.0985 -0.0494 0.050 Uiso 1 1 calc R
H36B H 0.0896 -0.2647 -0.0751 0.050 Uiso 1 1 calc R
C12 C 0.09537(4) 1.3315(2) 0.21554(13) 0.0287(5) Uani 1 1 d .
C11 C 0.09225(4) 1.1767(2) 0.20585(13) 0.0300(5) Uani 1 1 d .
H11 H 0.0775 1.1380 0.1896 0.036 Uiso 1 1 calc R
C10 C 0.11094(4) 1.0804(2) 0.22022(12) 0.0281(5) Uani 1 1 d .
H10 H 0.1086 0.9775 0.2130 0.034 Uiso 1 1 calc R
C9 C 0.13334(3) 1.1342(2) 0.24530(12) 0.0251(5) Uani 1 1 d .
C8 C 0.15404(4) 1.0384(2) 0.25724(12) 0.0271(5) Uani 1 1 d .
H8 H 0.1681 1.0874 0.2718 0.032 Uiso 1 1 calc R
C7 C 0.15496(4) 0.8893(2) 0.24957(12) 0.0266(5) Uani 1 1 d .
H7 H 0.1408 0.8400 0.2367 0.032 Uiso 1 1 calc R
C1 C 0.17568(3) 0.7939(2) 0.25911(12) 0.0240(5) Uani 1 1 d .
C6 C 0.19798(3) 0.8486(2) 0.28618(12) 0.0269(5) Uani 1 1 d .
H6 H 0.2002 0.9492 0.3005 0.032 Uiso 1 1 calc R
C5 C 0.21672(3) 0.7534(2) 0.29166(12) 0.0260(5) Uani 1 1 d .
C13 C 0.11723(4) 1.3862(2) 0.24338(13) 0.0293(5) Uani 1 1 d .
H13 H 0.1195 1.4887 0.2525 0.035 Uiso 1 1 calc R
C14 C 0.13585(4) 1.2891(2) 0.25774(13) 0.0281(5) Uani 1 1 d .
H14 H 0.1505 1.3280 0.2762 0.034 Uiso 1 1 calc R
C2 C 0.17290(3) 0.6412(2) 0.23970(12) 0.0253(5) Uani 1 1 d .
H2 H 0.1582 0.6027 0.2224 0.030 Uiso 1 1 calc R
C3 C 0.19195(4) 0.5466(2) 0.24596(12) 0.0243(5) Uani 1 1 d .
C4 C 0.21402(4) 0.6026(2) 0.27086(12) 0.0256(5) Uani 1 1 d .
H4 H 0.2268 0.5402 0.2736 0.031 Uiso 1 1 calc R
H1S H 0.2309(5) 0.189(4) 0.3107(19) 0.067(10) Uiso 1 1 d .
H2S H 0.2372(5) 0.256(3) 0.2465(16) 0.047(9) Uiso 1 1 d .

loop_
_atom_site_aniso_label
_atom_site_aniso_U_11
_atom_site_aniso_U_22
_atom_site_aniso_U_33
_atom_site_aniso_U_23
_atom_site_aniso_U_13
_atom_site_aniso_U_12
O5 0.0298(9) 0.0417(9) 0.0306(9) 0.0020(7) 0.0057(7) 0.0038(7)
O4 0.0370(9) 0.0284(8) 0.0260(9) 0.0023(7) 0.0024(7) -0.0004(7)
O6 0.0295(9) 0.0395(9) 0.0453(10) -0.0055(8) 0.0132(7) -0.0004(7)
O8 0.0513(11) 0.0441(11) 0.0811(14) 0.0209(10) 0.0355(10) 0.0152(9)
O9 0.0416(10) 0.0407(10) 0.0630(12) 0.0027(9) 0.0225(9) 0.0092(8)
O7 0.0451(10) 0.0377(9) 0.0396(10) 0.0095(8) 0.0112(8) 0.0071(8)
O3 0.0312(9) 0.0322(9) 0.0567(11) 0.0007(8) 0.0091(8) 0.0066(7)
O2 0.0256(8) 0.0364(9) 0.0530(11) -0.0144(8) 0.0063(7) -0.0025(7)
O1 0.0278(8) 0.0249(8) 0.0408(10) -0.0034(7) 0.0027(7) 0.0016(6)
O1S 0.0354(10) 0.0407(10) 0.0393(11) 0.0132(9) 0.0102(9) 0.0083(8)
C17 0.0546(17) 0.0422(15) 0.0496(17) -0.0098(13) 0.0235(13) -0.0114(12)
C18 0.0685(18) 0.0354(14) 0.0306(14) -0.0017(11) 0.0193(13) 0.0030(13)
C19 0.0404(14) 0.0421(14) 0.0288(13) -0.0077(11) 0.0024(11) 0.0039(11)
N1 0.0300(10) 0.0310(10) 0.0277(11) -0.0007(8) 0.0027(8) -0.0015(8)
C20 0.0326(13) 0.0193(11) 0.0297(13) 0.0004(10) 0.0031(10) -0.0053(9)
C21 0.0351(13) 0.0344(13) 0.0234(12) 0.0015(10) 0.0032(10) -0.0010(10)
C22 0.0374(13) 0.0237(11) 0.0264(12) 0.0013(10) 0.0003(10) -0.0052(10)
C23 0.0367(13) 0.0290(12) 0.0249(12) 0.0014(10) 0.0039(10) -0.0023(10)
C24 0.0390(13) 0.0277(12) 0.0242(12) 0.0025(10) 0.0047(10) -0.0037(10)
C25 0.0331(13) 0.0234(11) 0.0264(12) -0.0001(10) 0.0092(10) -0.0037(9)
C26 0.0312(13) 0.0266(12) 0.0259(12) 0.0006(10) 0.0126(10) -0.0011(9)
C27 0.0333(13) 0.0227(11) 0.0261(12) 0.0023(10) 0.0082(10) -0.0040(9)
C31 0.0290(13) 0.0483(15) 0.0394(15) 0.0026(12) 0.0091(11) 0.0007(11)
C16 0.0355(14) 0.0374(14) 0.0469(16) -0.0091(12) 0.0083(12) -0.0073(11)
C15 0.0309(13) 0.0305(12) 0.0359(14) -0.0021(11) 0.0016(10) 0.0004(10)
C30 0.0443(15) 0.0343(13) 0.0257(13) -0.0017(10) 0.0097(11) -0.0063(11)
C29 0.0404(14) 0.0361(13) 0.0350(14) -0.0055(11) 0.0218(11) -0.0040(11)
C28 0.0287(12) 0.0252(12) 0.0369(14) -0.0014(10) 0.0128(10) -0.0039(9)
N1S 0.0564(17) 0.089(2) 0.085(2) -0.0110(18) 0.0016(15) -0.0062(15)
C2S 0.0351(16) 0.076(2) 0.074(2) 0.004(2) 0.0061(15) -0.0010(15)
C1S 0.0535(19) 0.082(2) 0.078(2) -0.021(2) 0.0104(17) 0.0045(17)
C34 0.0426(15) 0.0403(14) 0.0446(16) -0.0057(12) 0.0106(12) 0.0038(11)
C33 0.0403(15) 0.0387(14) 0.0421(15) -0.0047(12) 0.0055(12) 0.0102(11)
C32 0.0422(15) 0.0402(14) 0.0548(17) 0.0163(13) 0.0125(13) 0.0138(12)
N2 0.0368(11) 0.0307(11) 0.0381(12) 0.0101(9) 0.0079(9) 0.0096(9)
C37 0.0317(13) 0.0280(12) 0.0331(14) 0.0005(11) 0.0023(11) -0.0001(10)
C38 0.0400(14) 0.0279(12) 0.0386(14) 0.0027(11) 0.0061(11) 0.0033(10)
C39 0.0349(13) 0.0321(13) 0.0358(14) -0.0018(11) 0.0029(11) -0.0002(10)
C40 0.0340(14) 0.0351(13) 0.0392(14) -0.0017(11) 0.0046(11) 0.0020(11)
C41 0.0388(14) 0.0416(14) 0.0360(14) 0.0006(12) 0.0024(11) 0.0045(11)
C42 0.0318(13) 0.0392(14) 0.0346(14) -0.0047(12) 0.0033(11) 0.0011(11)
C43 0.0317(13) 0.0393(14) 0.0414(15) -0.0050(12) 0.0134(11) -0.0015(11)
C44 0.0321(13) 0.0318(13) 0.0413(15) -0.0001(11) 0.0097(11) -0.0014(10)
C48 0.0406(15) 0.0450(15) 0.0615(18) 0.0057(14) 0.0195(13) 0.0088(12)
C45 0.0305(13) 0.0377(14) 0.0419(15) -0.0074(12) 0.0088(11) 0.0031(11)
C47 0.0420(15) 0.0589(17) 0.0395(15) 0.0118(13) 0.0109(12) 0.0091(13)
C46 0.0408(15) 0.0656(18) 0.0414(16) 0.0063(14) 0.0186(12) 0.0083(13)
C35 0.0558(17) 0.0383(14) 0.0435(16) 0.0046(12) 0.0186(13) 0.0087(12)
C36 0.0447(15) 0.0414(15) 0.0379(15) 0.0076(12) 0.0081(12) 0.0114(12)
C12 0.0280(12) 0.0315(12) 0.0284(12) 0.0025(10) 0.0098(10) 0.0061(10)
C11 0.0264(12) 0.0332(13) 0.0311(13) -0.0011(10) 0.0065(10) -0.0026(10)
C10 0.0327(13) 0.0242(11) 0.0286(13) 0.0001(10) 0.0087(10) -0.0014(10)
C9 0.0282(12) 0.0266(12) 0.0223(12) 0.0026(9) 0.0099(9) 0.0007(9)
C8 0.0267(12) 0.0275(12) 0.0278(12) 0.0014(10) 0.0070(9) -0.0022(9)
C7 0.0245(12) 0.0309(12) 0.0255(12) -0.0003(10) 0.0072(9) -0.0030(9)
C1 0.0267(12) 0.0280(12) 0.0190(11) 0.0031(9) 0.0085(9) 0.0016(9)
C6 0.0293(12) 0.0263(12) 0.0263(12) -0.0025(10) 0.0083(10) -0.0020(9)
C5 0.0219(11) 0.0325(12) 0.0243(12) -0.0035(10) 0.0062(9) -0.0031(9)
C13 0.0359(13) 0.0238(11) 0.0302(13) -0.0001(10) 0.0115(10) 0.0006(10)
C14 0.0274(12) 0.0300(12) 0.0280(12) 0.0004(10) 0.0079(10) -0.0031(10)
C2 0.0211(11) 0.0302(12) 0.0249(12) 0.0023(10) 0.0047(9) -0.0021(9)
C3 0.0289(12) 0.0255(11) 0.0195(11) 0.0004(9) 0.0073(9) 0.0002(9)
C4 0.0231(11) 0.0299(12) 0.0244(12) -0.0005(10) 0.0061(9) 0.0042(9)

loop_
_atom_type_symbol
_atom_type_description
_atom_type_scat_dispersion_real
_atom_type_scat_dispersion_imag
_atom_type_scat_source
C C 0.0033 0.0016 'International Tables Vol C Tables 4.2.6.8 and 6.1.1.4'
H H 0.0000 0.0000 'International Tables Vol C Tables 4.2.6.8 and 6.1.1.4'
O O 0.0106 0.0060 'International Tables Vol C Tables 4.2.6.8 and 6.1.1.4'
N N 0.0061 0.0033 'International Tables Vol C Tables 4.2.6.8 and 6.1.1.4'

loop_
_geom_angle_atom_site_label_1
_geom_angle_atom_site_label_2
_geom_angle_atom_site_label_3
_geom_angle
C27 O5 C31 105.47(17)
C28 O6 C31 105.05(16)
C44 O8 C48 106.45(19)
C45 O9 C48 105.64(18)
C12 O3 H3 109.5
C5 O2 H2' 109.5
C3 O1 H1 109.5
H1S O1S H2S 110(3)
C18 C17 C16 110.5(2)
C18 C17 H17A 109.5
C16 C17 H17A 109.5
C18 C17 H17B 109.5
C16 C17 H17B 109.5
H17A C17 H17B 108.1
C19 C18 C17 110.6(2)
C19 C18 H18A 109.5
C17 C18 H18A 109.5
C19 C18 H18B 109.5
C17 C18 H18B 109.5
H18A C18 H18B 108.1
N1 C19 C18 110.02(18)
N1 C19 H19A 109.7
C18 C19 H19A 109.7
N1 C19 H19B 109.7
C18 C19 H19B 109.7
H19A C19 H19B 108.2
C20 N1 C19 125.51(18)
C20 N1 C15 121.08(18)
C19 N1 C15 112.09(18)
O4 C20 N1 120.01(19)
O4 C20 C21 119.0(2)
N1 C20 C21 121.0(2)
C22 C21 C20 121.7(2)
C22 C21 H21 119.1
C20 C21 H21 119.1
C21 C22 C23 126.5(2)
C21 C22 H22 116.7
C23 C22 H22 116.7
C24 C23 C22 122.3(2)
C24 C23 H23 118.9
C22 C23 H23 118.9
C23 C24 C25 129.1(2)
C23 C24 H24 115.5
C25 C24 H24 115.5
C30 C25 C26 119.1(2)
C30 C25 C24 118.6(2)
C26 C25 C24 122.3(2)
C27 C26 C25 117.3(2)
C27 C26 H26 121.3
C25 C26 H26 121.3
C26 C27 O5 128.0(2)
C26 C27 C28 122.7(2)
O5 C27 C28 109.24(19)
O5 C31 O6 107.21(17)
O5 C31 H31A 110.3
O6 C31 H31A 110.3
O5 C31 H31B 110.3
O6 C31 H31B 110.3
H31A C31 H31B 108.5
C17 C16 C15 110.03(19)
C17 C16 H16A 109.7
C15 C16 H16A 109.7
C17 C16 H16B 109.7
C15 C16 H16B 109.7
H16A C16 H16B 108.2
N1 C15 C16 109.52(18)
N1 C15 H15A 109.8
C16 C15 H15A 109.8
N1 C15 H15B 109.8
C16 C15 H15B 109.8
H15A C15 H15B 108.2
C29 C30 C25 122.8(2)
C29 C30 H30 118.6
C25 C30 H30 118.6
C28 C29 C30 116.5(2)
C28 C29 H29 121.8
C30 C29 H29 121.8
C29 C28 O6 128.2(2)
C29 C28 C27 121.6(2)
O6 C28 C27 110.12(19)
N1S C2S C1S 179.1(4)
C2S C1S H1S1 109.5
C2S C1S H1S2 109.5
H1S1 C1S H1S2 109.5
C2S C1S H1S3 109.5
H1S1 C1S H1S3 109.5
H1S2 C1S H1S3 109.5
C33 C34 C35 108.1(2)
C33 C34 H34A 110.1
C35 C34 H34A 110.1
C33 C34 H34B 110.1
C35 C34 H34B 110.1
H34A C34 H34B 108.4
C34 C33 C32 111.4(2)
C34 C33 H33A 109.3
C32 C33 H33A 109.3
C34 C33 H33B 109.3
C32 C33 H33B 109.3
H33A C33 H33B 108.0
N2 C32 C33 111.7(2)
N2 C32 H32A 109.3
C33 C32 H32A 109.3
N2 C32 H32B 109.3
C33 C32 H32B 109.3
H32A C32 H32B 107.9
C37 N2 C32 118.56(19)
C37 N2 C36 125.73(19)
C32 N2 C36 113.71(19)
O7 C37 N2 121.2(2)
O7 C37 C38 119.3(2)
N2 C37 C38 119.4(2)
C39 C38 C37 121.3(2)
C39 C38 H38 119.3
C37 C38 H38 119.3
C38 C39 C40 126.8(2)
C38 C39 H39 116.6
C40 C39 H39 116.6
C41 C40 C39 123.2(2)
C41 C40 H40 118.4
C39 C40 H40 118.4
C40 C41 C42 128.9(2)
C40 C41 H41 115.5
C42 C41 H41 115.5
C47 C42 C43 118.9(2)
C47 C42 C41 119.1(2)
C43 C42 C41 122.0(2)
C44 C43 C42 117.5(2)
C44 C43 H43 121.3
C42 C43 H43 121.3
C43 C44 C45 122.5(2)
C43 C44 O8 128.0(2)
C45 C44 O8 109.5(2)
O8 C48 O9 108.11(19)
O8 C48 H48A 110.1
O9 C48 H48A 110.1
O8 C48 H48B 110.1
O9 C48 H48B 110.1
H48A C48 H48B 108.4
C46 C45 C44 121.7(2)
C46 C45 O9 128.2(2)
C44 C45 O9 110.2(2)
C42 C47 C46 122.9(2)
C42 C47 H47 118.5
C46 C47 H47 118.5
C45 C46 C47 116.5(2)
C45 C46 H46 121.7
C47 C46 H46 121.7
C34 C35 C36 111.1(2)
C34 C35 H35A 109.4
C36 C35 H35A 109.4
C34 C35 H35B 109.4
C36 C35 H35B 109.4
H35A C35 H35B 108.0
N2 C36 C35 112.0(2)
N2 C36 H36A 109.2
C35 C36 H36A 109.2
N2 C36 H36B 109.2
C35 C36 H36B 109.2
H36A C36 H36B 107.9
O3 C12 C13 123.6(2)
O3 C12 C11 117.42(19)
C13 C12 C11 119.0(2)
C10 C11 C12 120.4(2)
C10 C11 H11 119.8
C12 C11 H11 119.8
C11 C10 C9 121.4(2)
C11 C10 H10 119.3
C9 C10 H10 119.3
C10 C9 C14 116.93(19)
C10 C9 C8 123.91(19)
C14 C9 C8 119.14(19)
C7 C8 C9 127.5(2)
C7 C8 H8 116.2
C9 C8 H8 116.2
C8 C7 C1 127.6(2)
C8 C7 H7 116.2
C1 C7 H7 116.2
C6 C1 C2 118.60(19)
C6 C1 C7 123.14(19)
C2 C1 C7 118.25(18)
C5 C6 C1 120.0(2)
C5 C6 H6 120.0
C1 C6 H6 120.0
O2 C5 C6 122.90(19)
O2 C5 C4 115.72(18)
C6 C5 C4 121.38(19)
C12 C13 C14 120.2(2)
C12 C13 H13 119.9
C14 C13 H13 119.9
C13 C14 C9 121.9(2)
C13 C14 H14 119.0
C9 C14 H14 119.0
C3 C2 C1 120.66(19)
C3 C2 H2 119.7
C1 C2 H2 119.7
O1 C3 C4 122.00(18)
O1 C3 C2 117.69(18)
C4 C3 C2 120.32(19)
C3 C4 C5 118.97(19)
C3 C4 H4 120.5
C5 C4 H4 120.5

loop_
_geom_bond_atom_site_label_1
_geom_bond_atom_site_label_2
_geom_bond_distance
O5 C27 1.381(3)
O5 C31 1.431(3)
O4 C20 1.270(3)
O6 C28 1.374(3)
O6 C31 1.440(3)
O8 C44 1.380(3)
O8 C48 1.422(3)
O9 C45 1.382(3)
O9 C48 1.433(3)
O7 C37 1.249(3)
O3 C12 1.369(2)
O3 H3 0.8200
O2 C5 1.373(2)
O2 H2' 0.8200
O1 C3 1.367(2)
O1 H1 0.8200
O1S H1S 0.85(3)
O1S H2S 0.82(3)
C17 C18 1.516(4)
C17 C16 1.517(4)
C17 H17A 0.9700
C17 H17B 0.9700
C18 C19 1.513(3)
C18 H18A 0.9700
C18 H18B 0.9700
C19 N1 1.470(3)
C19 H19A 0.9700
C19 H19B 0.9700
N1 C20 1.334(3)
N1 C15 1.470(3)
C20 C21 1.467(3)
C21 C22 1.330(3)
C21 H21 0.9300
C22 C23 1.439(3)
C22 H22 0.9300
C23 C24 1.338(3)
C23 H23 0.9300
C24 C25 1.456(3)
C24 H24 0.9300
C25 C30 1.394(3)
C25 C26 1.412(3)
C26 C27 1.359(3)
C26 H26 0.9300
C27 C28 1.383(3)
C31 H31A 0.9700
C31 H31B 0.9700
C16 C15 1.520(3)
C16 H16A 0.9700
C16 H16B 0.9700
C15 H15A 0.9700
C15 H15B 0.9700
C30 C29 1.392(3)
C30 H30 0.9300
C29 C28 1.368(3)
C29 H29 0.9300
N1S C2S 1.149(4)
C2S C1S 1.450(5)
C1S H1S1 0.9600
C1S H1S2 0.9600
C1S H1S3 0.9600
C34 C33 1.507(3)
C34 C35 1.510(3)
C34 H34A 0.9700
C34 H34B 0.9700
C33 C32 1.507(3)
C33 H33A 0.9700
C33 H33B 0.9700
C32 N2 1.467(3)
C32 H32A 0.9700
C32 H32B 0.9700
N2 C37 1.350(3)
N2 C36 1.473(3)
C37 C38 1.476(3)
C38 C39 1.326(3)
C38 H38 0.9300
C39 C40 1.437(3)
C39 H39 0.9300
C40 C41 1.331(3)
C40 H40 0.9300
C41 C42 1.465(3)
C41 H41 0.9300
C42 C47 1.384(3)
C42 C43 1.409(3)
C43 C44 1.363(3)
C43 H43 0.9300
C44 C45 1.375(3)
C48 H48A 0.9700
C48 H48B 0.9700
C45 C46 1.362(4)
C47 C46 1.393(4)
C47 H47 0.9300
C46 H46 0.9300
C35 C36 1.512(3)
C35 H35A 0.9700
C35 H35B 0.9700
C36 H36A 0.9700
C36 H36B 0.9700
C12 C13 1.378(3)
C12 C11 1.394(3)
C11 C10 1.379(3)
C11 H11 0.9300
C10 C9 1.396(3)
C10 H10 0.9300
C9 C14 1.396(3)
C9 C8 1.470(3)
C8 C7 1.333(3)
C8 H8 0.9300
C7 C1 1.469(3)
C7 H7 0.9300
C1 C6 1.399(3)
C1 C2 1.400(3)
C6 C5 1.379(3)
C6 H6 0.9300
C5 C4 1.389(3)
C13 C14 1.381(3)
C13 H13 0.9300
C14 H14 0.9300
C2 C3 1.389(3)
C2 H2 0.9300
C3 C4 1.385(3)
C4 H4 0.9300

loop_
_geom_torsion_atom_site_label_1
_geom_torsion_atom_site_label_2
_geom_torsion_atom_site_label_3
_geom_torsion_atom_site_label_4
_geom_torsion
C16 C17 C18 C19 55.1(3)
C17 C18 C19 N1 -56.2(3)
C18 C19 N1 C20 -107.2(2)
C18 C19 N1 C15 59.7(2)
C19 N1 C20 O4 175.40(19)
C15 N1 C20 O4 9.6(3)
C19 N1 C20 C21 -5.0(3)
C15 N1 C20 C21 -170.81(19)
O4 C20 C21 C22 3.4(3)
N1 C20 C21 C22 -176.2(2)
C20 C21 C22 C23 178.8(2)
C21 C22 C23 C24 -179.8(2)
C22 C23 C24 C25 179.6(2)
C23 C24 C25 C30 176.3(2)
C23 C24 C25 C26 -4.3(4)
C30 C25 C26 C27 1.3(3)
C24 C25 C26 C27 -178.11(19)
C25 C26 C27 O5 -178.44(19)
C25 C26 C27 C28 -0.5(3)
C31 O5 C27 C26 -171.4(2)
C31 O5 C27 C28 10.4(2)
C27 O5 C31 O6 -16.6(2)
C28 O6 C31 O5 16.6(2)
C18 C17 C16 C15 -55.7(3)
C20 N1 C15 C16 107.2(2)
C19 N1 C15 C16 -60.4(2)
C17 C16 C15 N1 57.6(3)
C26 C25 C30 C29 -1.2(3)
C24 C25 C30 C29 178.3(2)
C25 C30 C29 C28 0.2(3)
C30 C29 C28 O6 178.0(2)
C30 C29 C28 C27 0.7(3)
C31 O6 C28 C29 172.1(2)
C31 O6 C28 C27 -10.3(2)
C26 C27 C28 C29 -0.5(3)
O5 C27 C28 C29 177.74(19)
C26 C27 C28 O6 -178.27(19)
O5 C27 C28 O6 0.0(2)
C35 C34 C33 C32 58.7(3)
C34 C33 C32 N2 -55.7(3)
C33 C32 N2 C37 -143.8(2)
C33 C32 N2 C36 51.3(3)
C32 N2 C37 O7 2.2(3)
C36 N2 C37 O7 165.1(2)
C32 N2 C37 C38 179.8(2)
C36 N2 C37 C38 -17.3(3)
O7 C37 C38 C39 -6.2(3)
N2 C37 C38 C39 176.1(2)
C37 C38 C39 C40 178.4(2)
C38 C39 C40 C41 179.8(2)
C39 C40 C41 C42 177.6(2)
C40 C41 C42 C47 179.7(3)
C40 C41 C42 C43 -0.9(4)
C47 C42 C43 C44 -0.1(3)
C41 C42 C43 C44 -179.5(2)
C42 C43 C44 C45 0.4(3)
C42 C43 C44 O8 -179.3(2)
C48 O8 C44 C43 -178.8(2)
C48 O8 C44 C45 1.5(3)
C44 O8 C48 O9 -3.5(3)
C45 O9 C48 O8 4.2(3)
C43 C44 C45 C46 0.0(4)
O8 C44 C45 C46 179.8(2)
C43 C44 C45 O9 -178.6(2)
O8 C44 C45 O9 1.2(3)
C48 O9 C45 C46 178.2(3)
C48 O9 C45 C44 -3.3(3)
C43 C42 C47 C46 -0.7(4)
C41 C42 C47 C46 178.7(2)
C44 C45 C46 C47 -0.8(4)
O9 C45 C46 C47 177.6(2)
C42 C47 C46 C45 1.1(4)
C33 C34 C35 C36 -58.0(3)
C37 N2 C36 C35 145.3(2)
C32 N2 C36 C35 -51.1(3)
C34 C35 C36 N2 54.8(3)
O3 C12 C11 C10 176.32(19)
C13 C12 C11 C10 -3.2(3)
C12 C11 C10 C9 0.5(3)
C11 C10 C9 C14 2.1(3)
C11 C10 C9 C8 -176.4(2)
C10 C9 C8 C7 -2.7(4)
C14 C9 C8 C7 178.8(2)
C9 C8 C7 C1 177.9(2)
C8 C7 C1 C6 6.7(3)
C8 C7 C1 C2 -172.9(2)
C2 C1 C6 C5 1.4(3)
C7 C1 C6 C5 -178.2(2)
C1 C6 C5 O2 179.67(19)
C1 C6 C5 C4 -0.1(3)
O3 C12 C13 C14 -176.4(2)
C11 C12 C13 C14 3.1(3)
C12 C13 C14 C9 -0.4(3)
C10 C9 C14 C13 -2.2(3)
C8 C9 C14 C13 176.38(19)
C6 C1 C2 C3 -1.1(3)
C7 C1 C2 C3 178.59(19)
C1 C2 C3 O1 179.31(18)
C1 C2 C3 C4 -0.6(3)
O1 C3 C4 C5 -178.00(19)
C2 C3 C4 C5 1.9(3)
O2 C5 C4 C3 178.63(18)
C6 C5 C4 C3 -1.6(3)
